data_7205336
loop_
_publ_author_name
'Yi, Fei-Yan'
'Xu, Hai-Bing'
'Zhou, Tian-Hua'
'Mao, Jiang-Gao'

_publ_section_title
;
 Towards rational design of zinc(ii) and cadmium(ii)
 sulfonate-arsonates with low dimensional aggregations
;
_journal_issue 5
_journal_name_full CrystEngComm
_journal_page_first 1480
_journal_paper_doi 10.1039/c0ce00375a
_journal_volume 13
_journal_year 2011
_chemical_formula_sum 'C36 H30 As2 N4 O14 S2 Zn2'
_chemical_formula_weight 1087.34
_chemical_name_systematic
; 
 ? 
;
_space_group_IT_number 15
_symmetry_cell_setting monoclinic
_symmetry_space_group_name_Hall '-C 2yc'
_symmetry_space_group_name_H-M 'C 1 2/c 1'
_atom_sites_solution_hydrogens geom
_atom_sites_solution_primary direct
_atom_sites_solution_secondary difmap
_audit_creation_method SHELXL-97
_cell_angle_alpha 90.00
_cell_angle_beta 90.449(4)
_cell_angle_gamma 90.00
_cell_formula_units_Z 4
_cell_length_a 19.161(6)
_cell_length_b 14.429(4)
_cell_length_c 14.001(4)
_cell_measurement_reflns_used 5423
_cell_measurement_temperature 293(2)
_cell_measurement_theta_max 27.4758
_cell_measurement_theta_min 3.1762
_cell_volume 3871(2)
_computing_cell_refinement 'CrystalClear (Rigaku/MSC Inc., 2005)'
_computing_data_collection 'CrystalClear (Rigaku/MSC Inc., 2005)'
_computing_data_reduction 'CrystalClear (Rigaku/MSC Inc., 2005)'
_computing_structure_refinement 'SHELXL-97 (Sheldrick, 1997)'
_computing_structure_solution 'SHELXS-97 (Sheldrick, 1990)'
_diffrn_ambient_temperature 293(2)
_diffrn_detector_area_resol_mean 14.6306
_diffrn_measured_fraction_theta_full 0.997
_diffrn_measured_fraction_theta_max 0.997
_diffrn_measurement_device_type 'Mercury70 (2x2 bin mode)'
_diffrn_measurement_method CCD_Profile_fitting
_diffrn_radiation_monochromator graphite
_diffrn_radiation_source 'fine-focus sealed tube'
_diffrn_radiation_type MoK\a
_diffrn_radiation_wavelength 0.71073
_diffrn_reflns_av_R_equivalents 0.0252
_diffrn_reflns_av_sigmaI/netI 0.0256
_diffrn_reflns_limit_h_max 24
_diffrn_reflns_limit_h_min -24
_diffrn_reflns_limit_k_max 18
_diffrn_reflns_limit_k_min -17
_diffrn_reflns_limit_l_max 18
_diffrn_reflns_limit_l_min -18
_diffrn_reflns_number 14284
_diffrn_reflns_theta_full 27.48
_diffrn_reflns_theta_max 27.48
_diffrn_reflns_theta_min 2.82
_exptl_absorpt_coefficient_mu 3.120
_exptl_absorpt_correction_T_max 1
_exptl_absorpt_correction_T_min 0.6307
_exptl_absorpt_correction_type multi-scan
_exptl_crystal_colour colorless
_exptl_crystal_density_diffrn 1.866
_exptl_crystal_density_method 'not measured'
_exptl_crystal_description prism
_exptl_crystal_F_000 2176
_exptl_crystal_size_max 0.5
_exptl_crystal_size_mid 0.2
_exptl_crystal_size_min 0.15
_refine_diff_density_max 0.418
_refine_diff_density_min -0.580
_refine_diff_density_rms 0.074
_refine_ls_extinction_method shelxtl
_refine_ls_goodness_of_fit_ref 1.059
_refine_ls_hydrogen_treatment constr
_refine_ls_matrix_type full
_refine_ls_number_parameters 271
_refine_ls_number_reflns 4425
_refine_ls_number_restraints 0
_refine_ls_restrained_S_all 1.059
_refine_ls_R_factor_all 0.0300
_refine_ls_R_factor_gt 0.0269
_refine_ls_shift/su_max 0.001
_refine_ls_shift/su_mean 0.000
_refine_ls_structure_factor_coef Fsqd
_refine_ls_weighting_details 'calc w=1/[\s^2^(Fo^2^)+(0.0350P)^2^+2.1946P] where P=(Fo^2^+2Fc^2^)/3'
_refine_ls_weighting_scheme calc
_refine_ls_wR_factor_gt 0.0642
_refine_ls_wR_factor_ref 0.0660
_reflns_number_gt 4101
_reflns_number_total 4425
_reflns_threshold_expression >2sigma(I)
_cod_data_source_file C0CE00375A.TXT
_cod_data_source_block 5
_cod_depositor_comments
;
The following automatic conversions were performed:
'_exptl_absorpt_correction_type' value 'Multi-scan' changed to
'multi-scan' according to
'/home/saulius/struct/CIF-dictionaries/cif_core.dic' dictionary named
'cif_core.dic' version 2.4.1 from 2010-06-29.

Automatic conversion script
Id: cif_fix_enum 1555 2011-01-17 13:19:09Z saulius 
;
_cod_original_cell_volume 3870.7(19)
_cod_original_sg_symbol_H-M C2/c
_cod_database_code 7205336

loop_
_symmetry_equiv_pos_as_xyz
'x, y, z'
'-x, y, -z+1/2'
'x+1/2, y+1/2, z'
'-x+1/2, y+1/2, -z+1/2'
'-x, -y, -z'
'x, -y, z-1/2'
'-x+1/2, -y+1/2, -z'
'x+1/2, -y+1/2, z-1/2'

loop_
_atom_site_label
_atom_site_type_symbol
_atom_site_fract_x
_atom_site_fract_y
_atom_site_fract_z
_atom_site_U_iso_or_equiv
_atom_site_adp_type
_atom_site_occupancy
_atom_site_symmetry_multiplicity
_atom_site_calc_flag
_atom_site_refinement_flags
_atom_site_disorder_assembly
_atom_site_disorder_group
Zn1 Zn 0.346889(12) 0.215201(17) -0.062657(16) 0.02174(7) Uani 1 1 d . . .
As1 As 0.290049(10) 0.197203(13) 0.160187(13) 0.01792(7) Uani 1 1 d . . .
S1 S 0.29623(3) 0.43232(3) 0.13748(3) 0.02119(11) Uani 1 1 d . . .
N1 N 0.41448(9) 0.10386(13) -0.09598(12) 0.0249(4) Uani 1 1 d . . .
N2 N 0.44047(9) 0.28663(12) -0.09407(12) 0.0241(4) Uani 1 1 d . . .
C1 C 0.30562(10) 0.28373(14) 0.26306(14) 0.0214(4) Uani 1 1 d . . .
C2 C 0.30748(10) 0.37972(15) 0.25130(14) 0.0232(4) Uani 1 1 d . . .
C3 C 0.31912(13) 0.43688(17) 0.32973(16) 0.0357(5) Uani 1 1 d . . .
H3A H 0.3214 0.5008 0.3218 0.043 Uiso 1 1 calc R . .
C4 C 0.32723(15) 0.39851(19) 0.41962(17) 0.0453(6) Uani 1 1 d . . .
H4A H 0.3351 0.4367 0.4721 0.054 Uiso 1 1 calc R . .
C5 C 0.32370(16) 0.30502(19) 0.43164(17) 0.0449(7) Uani 1 1 d . . .
H5A H 0.3283 0.2800 0.4926 0.054 Uiso 1 1 calc R . .
C6 C 0.31334(12) 0.24651(17) 0.35404(15) 0.0315(5) Uani 1 1 d . . .
H6A H 0.3116 0.1827 0.3629 0.038 Uiso 1 1 calc R . .
C8 C 0.51549(13) 0.41590(19) -0.11882(18) 0.0416(6) Uani 1 1 d . . .
H8A H 0.5213 0.4799 -0.1186 0.050 Uiso 1 1 calc R . .
C9 C 0.56935(12) 0.35916(19) -0.14313(18) 0.0406(6) Uani 1 1 d . . .
H9A H 0.6122 0.3843 -0.1601 0.049 Uiso 1 1 calc R . .
C10 C 0.56017(11) 0.26298(18) -0.14247(15) 0.0303(5) Uani 1 1 d . . .
C11 C 0.61388(12) 0.1971(2) -0.16306(18) 0.0406(6) Uani 1 1 d . . .
H11A H 0.6579 0.2182 -0.1799 0.049 Uiso 1 1 calc R . .
C12 C 0.60217(12) 0.1057(2) -0.15858(18) 0.0411(6) Uani 1 1 d . . .
H12A H 0.6385 0.0649 -0.1710 0.049 Uiso 1 1 calc R . .
C13 C 0.53461(11) 0.06927(17) -0.13498(16) 0.0323(5) Uani 1 1 d . . .
C14 C 0.51926(13) -0.02540(19) -0.13082(18) 0.0403(6) Uani 1 1 d . . .
H14A H 0.5540 -0.0691 -0.1418 0.048 Uiso 1 1 calc R . .
C15 C 0.45276(14) -0.05306(18) -0.11051(18) 0.0406(6) Uani 1 1 d . . .
H15A H 0.4417 -0.1158 -0.1079 0.049 Uiso 1 1 calc R . .
C16 C 0.40147(12) 0.01390(16) -0.09376(16) 0.0336(5) Uani 1 1 d . . .
H16A H 0.3563 -0.0057 -0.0805 0.040 Uiso 1 1 calc R . .
C17 C 0.48042(10) 0.13168(16) -0.11598(14) 0.0238(4) Uani 1 1 d . . .
C18 C 0.49363(10) 0.22961(16) -0.11743(14) 0.0246(4) Uani 1 1 d . . .
C7 C 0.45132(12) 0.37667(17) -0.09425(16) 0.0330(5) Uani 1 1 d . . .
H7A H 0.4149 0.4158 -0.0774 0.040 Uiso 1 1 calc R . .
O1 O 0.31370(8) 0.09203(10) 0.20931(11) 0.0295(3) Uani 1 1 d . . .
H1A H 0.2850 0.0768 0.2495 0.044 Uiso 1 1 calc R . .
O2 O 0.20626(7) 0.18987(9) 0.13109(11) 0.0247(3) Uani 1 1 d . . .
O3 O 0.34862(8) 0.21094(10) 0.07525(10) 0.0244(3) Uani 1 1 d . . .
O4 O 0.27131(9) 0.52585(10) 0.15592(11) 0.0334(4) Uani 1 1 d . . .
O5 O 0.24403(8) 0.37580(11) 0.08907(10) 0.0292(3) Uani 1 1 d . . .
O6 O 0.36275(8) 0.43125(11) 0.09124(11) 0.0330(4) Uani 1 1 d . . .
O1W O 0.48787(18) 0.2805(3) 0.1446(3) 0.1237(13) Uani 1 1 d . . .
H1WA H 0.4554 0.3188 0.1315 0.186 Uiso 1 1 d R . .
H1WB H 0.5228 0.2915 0.1093 0.186 Uiso 1 1 d R . .

loop_
_atom_site_aniso_label
_atom_site_aniso_U_11
_atom_site_aniso_U_22
_atom_site_aniso_U_33
_atom_site_aniso_U_23
_atom_site_aniso_U_13
_atom_site_aniso_U_12
Zn1 0.01753(12) 0.02758(14) 0.02014(12) 0.00221(9) 0.00250(9) 0.00231(9)
As1 0.01775(11) 0.01855(12) 0.01746(11) -0.00018(7) 0.00088(8) 0.00134(7)
S1 0.0234(2) 0.0190(2) 0.0212(2) -0.00071(19) 0.00103(18) -0.00255(18)
N1 0.0219(8) 0.0305(10) 0.0224(8) -0.0007(7) 0.0002(7) 0.0021(7)
N2 0.0197(9) 0.0303(10) 0.0222(8) 0.0020(7) 0.0029(7) 0.0009(7)
C1 0.0196(9) 0.0270(11) 0.0175(9) -0.0023(8) -0.0007(7) 0.0017(8)
C2 0.0233(10) 0.0258(11) 0.0204(9) -0.0031(8) -0.0008(8) -0.0011(8)
C3 0.0474(14) 0.0296(13) 0.0299(12) -0.0075(10) -0.0064(10) 0.0010(10)
C4 0.0657(18) 0.0456(16) 0.0243(11) -0.0122(11) -0.0117(11) 0.0019(13)
C5 0.0643(19) 0.0531(17) 0.0171(11) 0.0015(10) -0.0087(11) 0.0017(13)
C6 0.0388(13) 0.0322(13) 0.0236(10) 0.0027(9) -0.0035(9) 0.0014(10)
C8 0.0406(14) 0.0386(15) 0.0455(14) 0.0027(12) 0.0019(11) -0.0118(11)
C9 0.0276(12) 0.0555(17) 0.0388(13) -0.0001(12) 0.0034(10) -0.0172(11)
C10 0.0188(10) 0.0492(15) 0.0231(10) -0.0036(10) 0.0010(8) -0.0050(9)
C11 0.0177(11) 0.0665(19) 0.0378(13) -0.0112(12) 0.0055(10) -0.0030(10)
C12 0.0214(11) 0.0601(18) 0.0417(13) -0.0138(13) 0.0024(10) 0.0113(11)
C13 0.0264(11) 0.0436(14) 0.0268(11) -0.0080(10) -0.0023(9) 0.0087(10)
C14 0.0384(13) 0.0442(15) 0.0384(13) -0.0102(11) -0.0050(11) 0.0158(11)
C15 0.0446(14) 0.0323(14) 0.0447(14) -0.0063(11) -0.0040(12) 0.0062(11)
C16 0.0302(11) 0.0343(13) 0.0363(12) -0.0018(10) -0.0015(10) 0.0008(9)
C17 0.0192(9) 0.0348(12) 0.0176(9) -0.0025(8) -0.0003(7) 0.0038(8)
C18 0.0197(10) 0.0385(13) 0.0157(9) -0.0007(8) 0.0005(8) -0.0004(9)
C7 0.0311(12) 0.0333(13) 0.0347(12) 0.0009(10) 0.0023(9) 0.0002(9)
O1 0.0293(8) 0.0235(8) 0.0356(8) 0.0068(7) 0.0043(6) 0.0061(6)
O2 0.0191(7) 0.0233(8) 0.0315(8) 0.0026(6) -0.0033(6) -0.0012(5)
O3 0.0211(7) 0.0338(8) 0.0183(7) -0.0011(6) 0.0028(6) 0.0000(6)
O4 0.0472(10) 0.0202(8) 0.0328(8) 0.0004(6) 0.0043(7) 0.0048(7)
O5 0.0308(8) 0.0290(8) 0.0277(8) 0.0016(6) -0.0058(6) -0.0085(6)
O6 0.0292(8) 0.0355(9) 0.0343(8) 0.0025(7) 0.0084(7) -0.0050(7)
O1W 0.086(2) 0.172(4) 0.113(3) 0.002(2) -0.022(2) 0.000(2)

loop_
_atom_type_symbol
_atom_type_description
_atom_type_scat_dispersion_real
_atom_type_scat_dispersion_imag
_atom_type_scat_source
C C 0.0033 0.0016 'International Tables Vol C Tables 4.2.6.8 and 6.1.1.4'
H H 0.0000 0.0000 'International Tables Vol C Tables 4.2.6.8 and 6.1.1.4'
N N 0.0061 0.0033 'International Tables Vol C Tables 4.2.6.8 and 6.1.1.4'
O O 0.0106 0.0060 'International Tables Vol C Tables 4.2.6.8 and 6.1.1.4'
S S 0.1246 0.1234 'International Tables Vol C Tables 4.2.6.8 and 6.1.1.4'
Zn Zn 0.2839 1.4301 'International Tables Vol C Tables 4.2.6.8 and 6.1.1.4'
As As 0.0499 2.0058 'International Tables Vol C Tables 4.2.6.8 and 6.1.1.4'

loop_
_geom_angle_atom_site_label_1
_geom_angle_atom_site_label_2
_geom_angle_atom_site_label_3
_geom_angle
_geom_angle_site_symmetry_1
_geom_angle_site_symmetry_3
_geom_angle_publ_flag
O3 Zn1 O2 121.15(6) . 7 ?
O3 Zn1 N2 102.42(6) . . ?
O2 Zn1 N2 89.77(7) 7 . ?
O3 Zn1 N1 100.97(6) . . ?
O2 Zn1 N1 137.83(6) 7 . ?
N2 Zn1 N1 78.64(7) . . ?
O3 Zn1 O5 98.95(6) . 7 ?
O2 Zn1 O5 85.83(6) 7 7 ?
N2 Zn1 O5 157.23(6) . 7 ?
N1 Zn1 O5 89.72(7) . 7 ?
O3 As1 O2 119.52(8) . . ?
O3 As1 O1 102.39(7) . . ?
O2 As1 O1 107.03(7) . . ?
O3 As1 C1 110.97(8) . . ?
O2 As1 C1 111.66(8) . . ?
O1 As1 C1 103.48(8) . . ?
O6 S1 O5 113.21(10) . . ?
O6 S1 O4 112.59(10) . . ?
O5 S1 O4 112.18(10) . . ?
O6 S1 C2 107.35(10) . . ?
O5 S1 C2 104.87(9) . . ?
O4 S1 C2 105.94(9) . . ?
C16 N1 C17 118.12(19) . . ?
C16 N1 Zn1 128.59(15) . . ?
C17 N1 Zn1 113.15(14) . . ?
C7 N2 C18 118.76(19) . . ?
C7 N2 Zn1 127.96(15) . . ?
C18 N2 Zn1 113.27(14) . . ?
C6 C1 C2 119.30(19) . . ?
C6 C1 As1 116.71(16) . . ?
C2 C1 As1 123.97(15) . . ?
C3 C2 C1 120.0(2) . . ?
C3 C2 S1 118.21(17) . . ?
C1 C2 S1 121.80(15) . . ?
C4 C3 C2 119.8(2) . . ?
C4 C3 H3A 120.1 . . ?
C2 C3 H3A 120.1 . . ?
C5 C4 C3 120.3(2) . . ?
C5 C4 H4A 119.9 . . ?
C3 C4 H4A 119.9 . . ?
C4 C5 C6 120.8(2) . . ?
C4 C5 H5A 119.6 . . ?
C6 C5 H5A 119.6 . . ?
C1 C6 C5 119.7(2) . . ?
C1 C6 H6A 120.1 . . ?
C5 C6 H6A 120.1 . . ?
C9 C8 C7 119.2(2) . . ?
C9 C8 H8A 120.4 . . ?
C7 C8 H8A 120.4 . . ?
C8 C9 C10 119.9(2) . . ?
C8 C9 H9A 120.0 . . ?
C10 C9 H9A 120.0 . . ?
C9 C10 C18 117.0(2) . . ?
C9 C10 C11 124.5(2) . . ?
C18 C10 C11 118.4(2) . . ?
C12 C11 C10 121.6(2) . . ?
C12 C11 H11A 119.2 . . ?
C10 C11 H11A 119.2 . . ?
C11 C12 C13 121.5(2) . . ?
C11 C12 H12A 119.3 . . ?
C13 C12 H12A 119.3 . . ?
C14 C13 C17 117.6(2) . . ?
C14 C13 C12 123.8(2) . . ?
C17 C13 C12 118.6(2) . . ?
C15 C14 C13 119.4(2) . . ?
C15 C14 H14A 120.3 . . ?
C13 C14 H14A 120.3 . . ?
C14 C15 C16 119.4(2) . . ?
C14 C15 H15A 120.3 . . ?
C16 C15 H15A 120.3 . . ?
N1 C16 C15 122.8(2) . . ?
N1 C16 H16A 118.6 . . ?
C15 C16 H16A 118.6 . . ?
N1 C17 C13 122.8(2) . . ?
N1 C17 C18 117.30(18) . . ?
C13 C17 C18 119.91(19) . . ?
N2 C18 C10 122.5(2) . . ?
N2 C18 C17 117.54(18) . . ?
C10 C18 C17 120.0(2) . . ?
N2 C7 C8 122.6(2) . . ?
N2 C7 H7A 118.7 . . ?
C8 C7 H7A 118.7 . . ?
As1 O1 H1A 109.5 . . ?
As1 O2 Zn1 125.19(8) . 7 ?
As1 O3 Zn1 135.74(9) . . ?
S1 O5 Zn1 161.72(10) . 7 ?
H1WA O1W H1WB 109.5 . . ?

loop_
_geom_bond_atom_site_label_1
_geom_bond_atom_site_label_2
_geom_bond_distance
_geom_bond_site_symmetry_2
_geom_bond_publ_flag
Zn1 O3 1.9317(15) . ?
Zn1 O2 1.9534(15) 7 ?
Zn1 N2 2.1174(18) . ?
Zn1 N1 2.1179(18) . ?
Zn1 O5 2.2104(15) 7 ?
As1 O3 1.6535(14) . ?
As1 O2 1.6568(15) . ?
As1 O1 1.7252(15) . ?
As1 C1 1.927(2) . ?
S1 O6 1.4343(16) . ?
S1 O5 1.4540(15) . ?
S1 O4 1.4553(16) . ?
S1 C2 1.777(2) . ?
N1 C16 1.322(3) . ?
N1 C17 1.357(3) . ?
N2 C7 1.316(3) . ?
N2 C18 1.352(3) . ?
C1 C6 1.389(3) . ?
C1 C2 1.395(3) . ?
C2 C3 1.390(3) . ?
C3 C4 1.383(3) . ?
C3 H3A 0.9300 . ?
C4 C5 1.361(4) . ?
C4 H4A 0.9300 . ?
C5 C6 1.389(3) . ?
C5 H5A 0.9300 . ?
C6 H6A 0.9300 . ?
C8 C9 1.363(4) . ?
C8 C7 1.399(3) . ?
C8 H8A 0.9300 . ?
C9 C10 1.399(4) . ?
C9 H9A 0.9300 . ?
C10 C18 1.410(3) . ?
C10 C11 1.432(3) . ?
C11 C12 1.339(4) . ?
C11 H11A 0.9300 . ?
C12 C13 1.438(3) . ?
C12 H12A 0.9300 . ?
C13 C14 1.399(4) . ?
C13 C17 1.402(3) . ?
C14 C15 1.367(4) . ?
C14 H14A 0.9300 . ?
C15 C16 1.399(3) . ?
C15 H15A 0.9300 . ?
C16 H16A 0.9300 . ?
C17 C18 1.436(3) . ?
C7 H7A 0.9300 . ?
O1 H1A 0.8200 . ?
O2 Zn1 1.9534(15) 7 ?
O5 Zn1 2.2104(15) 7 ?
O1W H1WA 0.8499 . ?
O1W H1WB 0.8501 . ?

loop_
_geom_hbond_atom_site_label_D
_geom_hbond_atom_site_label_H
_geom_hbond_atom_site_label_A
_geom_hbond_distance_DH
_geom_hbond_distance_HA
_geom_hbond_distance_DA
_geom_hbond_angle_DHA
_geom_hbond_site_symmetry_A
O1 H1A O4 0.82 1.87 2.678(2) 170.9 4_545
